data_2217213
loop_
_publ_author_name
'Hai-zhen Xu'
'You-quan Zhu'
'Yu-hong Xiao'
'Ran Zhu'

_publ_section_title 3-[(Hydroxy)(4-isopropoxy-2-methoxyphenyl)methylene]-1-isopropylpyrrolidine-2,4-dione
_journal_coeditor_code NG2379
_journal_issue 1
_journal_name_full 'Acta Crystallographica Section E'
_journal_page_first o217
_journal_page_last o217
_journal_paper_doi 10.1107/S1600536807060588
_journal_volume 64
_journal_year 2008
_chemical_formula_iupac 'C18 H23 N O5'
_chemical_formula_moiety 'C18 H23 N O5'
_chemical_formula_sum 'C18 H23 N O5'
_chemical_formula_weight 333.37
_chemical_name_systematic
;
3-[(Hydroxy)(4-isopropoxy-2-methoxyphenyl)methylene]-1-
isopropylpyrrolidine-2,4-dione
;
_space_group_IT_number 15
_symmetry_cell_setting monoclinic
_symmetry_space_group_name_Hall '-C 2yc'
_symmetry_space_group_name_H-M 'C 1 2/c 1'
_atom_sites_solution_hydrogens geom
_atom_sites_solution_primary direct
_atom_sites_solution_secondary difmap
_cell_angle_alpha 90.00
_cell_angle_beta 103.864(3)
_cell_angle_gamma 90.00
_cell_formula_units_Z 8
_cell_length_a 14.694(2)
_cell_length_b 12.249(2)
_cell_length_c 20.308(3)
_cell_measurement_temperature 294(2)
_cell_measurement_theta_max 23.09
_cell_measurement_theta_min 2.56
_cell_volume 3548.7(9)
_computing_cell_refinement 'SAINT (Bruker, 1999)'
_computing_data_collection 'SMART (Bruker, 1999)'
_computing_data_reduction 'SAINT (Bruker, 1999)'
_computing_molecular_graphics 'SHELXTL (Bruker, 1999)'
_computing_publication_material 'SHELXTL (Bruker, 1999)'
_computing_structure_refinement 'SHELXL97 (Sheldrick, 1997)'
_computing_structure_solution 'SHELXS97 (Sheldrick, 1997)'
_diffrn_ambient_temperature 294(2)
_diffrn_measured_fraction_theta_full 0.995
_diffrn_measured_fraction_theta_max 0.995
_diffrn_measurement_device_type 'Bruker SMART CCD area-detector'
_diffrn_measurement_method '\f and \w'
_diffrn_radiation_monochromator graphite
_diffrn_radiation_source 'fine-focus sealed tube'
_diffrn_radiation_type MoK\a
_diffrn_radiation_wavelength 0.71073
_diffrn_reflns_av_R_equivalents 0.0323
_diffrn_reflns_av_sigmaI/netI 0.0408
_diffrn_reflns_limit_h_max 8
_diffrn_reflns_limit_h_min -18
_diffrn_reflns_limit_k_max 15
_diffrn_reflns_limit_k_min -15
_diffrn_reflns_limit_l_max 25
_diffrn_reflns_limit_l_min -24
_diffrn_reflns_number 9820
_diffrn_reflns_theta_full 26.40
_diffrn_reflns_theta_max 26.40
_diffrn_reflns_theta_min 2.07
_exptl_absorpt_coefficient_mu 0.091
_exptl_absorpt_correction_type none
_exptl_crystal_colour colourless
_exptl_crystal_density_diffrn 1.248
_exptl_crystal_density_method 'not measured'
_exptl_crystal_description prism
_exptl_crystal_F_000 1424
_exptl_crystal_size_max 0.26
_exptl_crystal_size_mid 0.24
_exptl_crystal_size_min 0.20
_refine_diff_density_max 0.194
_refine_diff_density_min -0.198
_refine_ls_extinction_method none
_refine_ls_goodness_of_fit_ref 1.039
_refine_ls_hydrogen_treatment constr
_refine_ls_matrix_type full
_refine_ls_number_parameters 223
_refine_ls_number_reflns 3622
_refine_ls_number_restraints 12
_refine_ls_restrained_S_all 1.130
_refine_ls_R_factor_all 0.0810
_refine_ls_R_factor_gt 0.0442
_refine_ls_shift/su_max 0.000
_refine_ls_shift/su_mean 0.000
_refine_ls_structure_factor_coef Fsqd
_refine_ls_weighting_details 'calc w = 1/[\s^2^(Fo^2^)+(0.066P)^2^+0.41P] where P=(Fo^2^+2Fc^2^)/3'
_refine_ls_weighting_scheme calc
_refine_ls_wR_factor_gt 0.1152
_refine_ls_wR_factor_ref 0.1313
_reflns_number_gt 2199
_reflns_number_total 3622
_reflns_threshold_expression I>2\s(I)
_cod_data_source_file ng2379.cif
_cod_data_source_block I
_cod_original_cell_volume 3548.5(10)
_cod_original_sg_symbol_H-M 'C 2/c'
_cod_database_code 2217213
_cod_database_fobs_code 2217213

loop_
_symmetry_equiv_pos_as_xyz
'x, y, z'
'-x, y, -z+1/2'
'x+1/2, y+1/2, z'
'-x+1/2, y+1/2, -z+1/2'
'-x, -y, -z'
'x, -y, z-1/2'
'-x+1/2, -y+1/2, -z'
'x+1/2, -y+1/2, z-1/2'

loop_
_atom_site_type_symbol
_atom_site_label
_atom_site_fract_x
_atom_site_fract_y
_atom_site_fract_z
_atom_site_U_iso_or_equiv
_atom_site_adp_type
_atom_site_calc_flag
_atom_site_refinement_flags
_atom_site_occupancy
O O1 0.08411(12) 0.33480(12) 0.57101(7) 0.0604(4) Uani d . 1
O O2 0.17331(10) 0.25752(11) 0.36755(7) 0.0532(4) Uani d . 1
O O3 0.10441(13) 0.05253(13) 0.31692(7) 0.0695(5) Uani d . 1
H H3 0.1164 0.0047 0.2921 0.104 Uiso calc R 1
O O4 0.18049(11) -0.11472(12) 0.27727(7) 0.0566(4) Uani d . 1
O O5 0.28614(11) -0.06071(13) 0.51329(7) 0.0625(5) Uani d . 1
N N1 0.28941(12) -0.19911(14) 0.36200(8) 0.0452(4) Uani d . 1
C C1 -0.0325(2) 0.2778(3) 0.63023(14) 0.0851(9) Uani d . 1
H H1A -0.0707 0.3396 0.6124 0.128 Uiso calc R 1
H H1B -0.0417 0.2597 0.6742 0.128 Uiso calc R 1
H H1C -0.0499 0.2167 0.6003 0.128 Uiso calc R 1
C C2 0.06866(16) 0.30512(19) 0.63625(11) 0.0552(6) Uani d . 1
H H2 0.1076 0.2419 0.6542 0.066 Uiso calc R 1
C C3 0.1002(2) 0.4022(2) 0.68087(13) 0.0837(9) Uani d . 1
H H3A 0.1648 0.4172 0.6826 0.126 Uiso calc R 1
H H3B 0.0931 0.3871 0.7258 0.126 Uiso calc R 1
H H3C 0.0628 0.4645 0.6628 0.126 Uiso calc R 1
C C4 0.09829(14) 0.25628(16) 0.52731(10) 0.0441(5) Uani d . 1
C C5 0.12539(13) 0.29580(16) 0.47092(10) 0.0427(5) Uani d . 1
H H5 0.1314 0.3706 0.4655 0.051 Uiso calc R 1
C C6 0.14353(13) 0.22495(16) 0.42277(9) 0.0400(5) Uani d . 1
C C7 0.13459(14) 0.11166(15) 0.43064(10) 0.0416(5) Uani d . 1
C C8 0.10772(15) 0.07488(17) 0.48725(11) 0.0509(5) Uani d . 1
H H8 0.1023 0.0001 0.4931 0.061 Uiso calc R 1
C C9 0.08852(16) 0.14464(17) 0.53562(11) 0.0531(6) Uani d . 1
H H9 0.0695 0.1175 0.5729 0.064 Uiso calc R 1
C C10 0.18157(18) 0.37182(18) 0.35704(11) 0.0608(6) Uani d . 1
H H10A 0.1205 0.4048 0.3477 0.091 Uiso calc R 1
H H10B 0.2091 0.3835 0.3193 0.091 Uiso calc R 1
H H10C 0.2206 0.4041 0.3970 0.091 Uiso calc R 1
C C11 0.15126(14) 0.03387(16) 0.37983(10) 0.0442(5) Uani d . 1
C C12 0.20977(14) -0.05513(15) 0.39318(9) 0.0391(5) Uani d . 1
C C13 0.22342(14) -0.12462(15) 0.33812(10) 0.0409(5) Uani d . 1
C C14 0.32846(17) -0.18606(18) 0.43457(10) 0.0555(6) Uani d . 1
H H14A 0.3948 -0.1692 0.4439 0.067 Uiso calc R 1
H H14B 0.3199 -0.2520 0.4589 0.067 Uiso calc R 1
C C15 0.27400(14) -0.09173(16) 0.45477(10) 0.0449(5) Uani d . 1
C C16 0.32451(15) -0.27819(16) 0.31986(10) 0.0477(5) Uani d . 1
H H16 0.2810 -0.2783 0.2750 0.057 Uiso calc R 1
C C17 0.41877(18) -0.2440(2) 0.31078(13) 0.0768(8) Uani d U 1
H H17A 0.4149 -0.1711 0.2930 0.115 Uiso calc R 1
H H17B 0.4381 -0.2930 0.2798 0.115 Uiso calc R 1
H H17C 0.4636 -0.2461 0.3538 0.115 Uiso calc R 1
C C18 0.3244(3) -0.3906(2) 0.34875(15) 0.1083(12) Uani d U 1
H H18A 0.3691 -0.3942 0.3917 0.162 Uiso calc R 1
H H18B 0.3408 -0.4427 0.3182 0.162 Uiso calc R 1
H H18C 0.2630 -0.4071 0.3548 0.162 Uiso calc R 1

loop_
_atom_site_aniso_label
_atom_site_aniso_U_11
_atom_site_aniso_U_22
_atom_site_aniso_U_33
_atom_site_aniso_U_12
_atom_site_aniso_U_13
_atom_site_aniso_U_23
O1 0.0880(12) 0.0482(9) 0.0541(9) 0.0052(8) 0.0351(8) -0.0034(7)
O2 0.0704(10) 0.0466(9) 0.0480(8) -0.0046(7) 0.0246(8) -0.0024(7)
O3 0.0945(13) 0.0603(11) 0.0440(9) 0.0274(9) -0.0025(9) -0.0056(7)
O4 0.0720(11) 0.0573(10) 0.0373(8) 0.0081(8) 0.0068(7) -0.0042(7)
O5 0.0824(12) 0.0634(10) 0.0395(9) 0.0174(8) 0.0101(8) -0.0075(7)
N1 0.0523(10) 0.0456(10) 0.0383(9) 0.0075(8) 0.0118(8) -0.0051(7)
C1 0.0769(19) 0.102(2) 0.0840(19) -0.0169(16) 0.0350(15) -0.0154(17)
C2 0.0629(15) 0.0592(14) 0.0482(13) -0.0004(11) 0.0226(11) -0.0032(11)
C3 0.104(2) 0.087(2) 0.0674(17) -0.0210(17) 0.0350(16) -0.0227(15)
C4 0.0459(12) 0.0423(12) 0.0453(11) 0.0049(9) 0.0131(9) -0.0042(10)
C5 0.0466(12) 0.0352(11) 0.0465(12) 0.0000(9) 0.0120(9) -0.0009(9)
C6 0.0353(10) 0.0439(11) 0.0399(11) 0.0016(9) 0.0072(8) -0.0001(9)
C7 0.0433(11) 0.0403(11) 0.0399(11) 0.0061(9) 0.0071(9) -0.0007(9)
C8 0.0634(14) 0.0361(11) 0.0548(13) 0.0048(10) 0.0175(11) 0.0019(10)
C9 0.0662(15) 0.0485(13) 0.0504(13) 0.0024(11) 0.0254(11) 0.0041(10)
C10 0.0796(17) 0.0506(14) 0.0574(14) -0.0129(12) 0.0266(13) 0.0002(11)
C11 0.0503(12) 0.0426(12) 0.0384(11) 0.0009(10) 0.0082(9) 0.0016(9)
C12 0.0456(11) 0.0357(10) 0.0373(11) -0.0017(9) 0.0123(9) -0.0014(8)
C13 0.0449(12) 0.0377(11) 0.0413(12) -0.0047(9) 0.0129(9) -0.0008(9)
C14 0.0636(15) 0.0585(14) 0.0424(12) 0.0162(11) 0.0087(10) -0.0029(10)
C15 0.0532(13) 0.0428(11) 0.0401(12) 0.0016(9) 0.0137(10) -0.0014(9)
C16 0.0599(14) 0.0442(12) 0.0418(11) 0.0064(10) 0.0178(10) -0.0059(9)
C17 0.0618(16) 0.100(2) 0.0716(16) 0.0071(14) 0.0221(13) -0.0198(14)
C18 0.200(3) 0.0501(16) 0.099(2) 0.0141(18) 0.084(2) -0.0003(14)

loop_
_atom_type_symbol
_atom_type_description
_atom_type_scat_dispersion_real
_atom_type_scat_dispersion_imag
_atom_type_scat_source
C C 0.0033 0.0016 'International Tables Vol C Tables 4.2.6.8 and 6.1.1.4'
H H 0.0000 0.0000 'International Tables Vol C Tables 4.2.6.8 and 6.1.1.4'
N N 0.0061 0.0033 'International Tables Vol C Tables 4.2.6.8 and 6.1.1.4'
O O 0.0106 0.0060 'International Tables Vol C Tables 4.2.6.8 and 6.1.1.4'

loop_
_geom_angle_atom_site_label_1
_geom_angle_atom_site_label_2
_geom_angle_atom_site_label_3
_geom_angle
_geom_angle_publ_flag
C4 O1 C2 120.27(16) no
C6 O2 C10 117.91(15) no
C11 O3 H3 109.5 no
C13 N1 C14 111.61(16) no
C13 N1 C16 124.48(16) no
C14 N1 C16 123.71(16) no
C2 C1 H1A 109.5 no
C2 C1 H1B 109.5 no
H1A C1 H1B 109.5 no
C2 C1 H1C 109.5 no
H1A C1 H1C 109.5 no
H1B C1 H1C 109.5 no
O1 C2 C3 105.14(19) no
O1 C2 C1 110.6(2) no
C3 C2 C1 112.5(2) no
O1 C2 H2 109.5 no
C3 C2 H2 109.5 no
C1 C2 H2 109.5 no
C2 C3 H3A 109.5 no
C2 C3 H3B 109.5 no
H3A C3 H3B 109.5 no
C2 C3 H3C 109.5 no
H3A C3 H3C 109.5 no
H3B C3 H3C 109.5 no
O1 C4 C5 114.32(18) no
O1 C4 C9 125.52(19) no
C5 C4 C9 120.15(18) no
C6 C5 C4 120.53(18) no
C6 C5 H5 119.7 no
C4 C5 H5 119.7 no
O2 C6 C5 123.75(18) no
O2 C6 C7 116.18(17) no
C5 C6 C7 120.04(18) no
C8 C7 C6 118.08(18) no
C8 C7 C11 120.26(18) no
C6 C7 C11 121.64(18) no
C7 C8 C9 122.64(19) no
C7 C8 H8 118.7 no
C9 C8 H8 118.7 no
C8 C9 C4 118.54(19) no
C8 C9 H9 120.7 no
C4 C9 H9 120.7 no
O2 C10 H10A 109.5 no
O2 C10 H10B 109.5 no
H10A C10 H10B 109.5 no
O2 C10 H10C 109.5 no
H10A C10 H10C 109.5 no
H10B C10 H10C 109.5 no
O3 C11 C12 119.05(17) no
O3 C11 C7 115.64(17) no
C12 C11 C7 125.31(18) no
C11 C12 C15 131.63(18) no
C11 C12 C13 120.43(17) no
C15 C12 C13 107.55(17) no
O4 C13 N1 125.12(18) no
O4 C13 C12 124.87(18) no
N1 C13 C12 110.00(17) no
N1 C14 C15 104.58(16) no
N1 C14 H14A 110.8 no
C15 C14 H14A 110.8 no
N1 C14 H14B 110.8 no
C15 C14 H14B 110.8 no
H14A C14 H14B 108.9 no
O5 C15 C12 131.24(19) no
O5 C15 C14 122.51(18) no
C12 C15 C14 106.23(16) no
N1 C16 C18 110.20(17) no
N1 C16 C17 110.60(18) no
C18 C16 C17 113.1(2) no
N1 C16 H16 107.6 no
C18 C16 H16 107.6 no
C17 C16 H16 107.6 no
C16 C17 H17A 109.5 no
C16 C17 H17B 109.5 no
H17A C17 H17B 109.5 no
C16 C17 H17C 109.5 no
H17A C17 H17C 109.5 no
H17B C17 H17C 109.5 no
C16 C18 H18A 109.5 no
C16 C18 H18B 109.5 no
H18A C18 H18B 109.5 no
C16 C18 H18C 109.5 no
H18A C18 H18C 109.5 no
H18B C18 H18C 109.5 no

loop_
_geom_bond_atom_site_label_1
_geom_bond_atom_site_label_2
_geom_bond_distance
_geom_bond_publ_flag
O1 C4 1.358(2) no
O1 C2 1.443(3) no
O2 C6 1.358(2) no
O2 C10 1.426(2) no
O3 C11 1.318(2) yes
O3 H3 0.8200 no
O4 C13 1.251(2) yes
O5 C15 1.219(2) yes
N1 C13 1.335(3) no
N1 C14 1.457(3) no
N1 C16 1.466(2) no
C1 C2 1.500(4) no
C1 H1A 0.9600 no
C1 H1B 0.9600 no
C1 H1C 0.9600 no
C2 C3 1.500(3) no
C2 H2 0.9800 no
C3 H3A 0.9600 no
C3 H3B 0.9600 no
C3 H3C 0.9600 no
C4 C5 1.387(3) no
C4 C9 1.389(3) no
C5 C6 1.380(3) no
C5 H5 0.9300 no
C6 C7 1.407(3) no
C7 C8 1.378(3) no
C7 C11 1.468(3) no
C8 C9 1.381(3) no
C8 H8 0.9300 no
C9 H9 0.9300 no
C10 H10A 0.9600 no
C10 H10B 0.9600 no
C10 H10C 0.9600 no
C11 C12 1.375(3) yes
C12 C15 1.446(3) no
C12 C13 1.457(3) yes
C14 C15 1.517(3) no
C14 H14A 0.9700 no
C14 H14B 0.9700 no
C16 C18 1.497(3) no
C16 C17 1.500(3) no
C16 H16 0.9800 no
C17 H17A 0.9600 no
C17 H17B 0.9600 no
C17 H17C 0.9600 no
C18 H18A 0.9600 no
C18 H18B 0.9600 no
C18 H18C 0.9600 no

loop_
_geom_hbond_atom_site_label_D
_geom_hbond_atom_site_label_H
_geom_hbond_atom_site_label_A
_geom_hbond_distance_DH
_geom_hbond_distance_HA
_geom_hbond_distance_DA
_geom_hbond_angle_DHA
_geom_hbond_publ_flag
O3 H3 O4 0.82 1.80 2.555(2) 152 yes
C16 H16 O4 0.98 2.50 2.891(2) 104 yes

loop_
_geom_torsion_atom_site_label_1
_geom_torsion_atom_site_label_2
_geom_torsion_atom_site_label_3
_geom_torsion_atom_site_label_4
_geom_torsion
_geom_torsion_publ_flag
C4 O1 C2 C3 154.3(2) no
C4 O1 C2 C1 -84.0(2) no
C2 O1 C4 C5 -171.26(18) no
C2 O1 C4 C9 8.2(3) no
O1 C4 C5 C6 179.05(17) no
C9 C4 C5 C6 -0.4(3) no
C10 O2 C6 C5 -3.4(3) no
C10 O2 C6 C7 178.82(18) no
C4 C5 C6 O2 -177.72(17) no
C4 C5 C6 C7 0.0(3) no
O2 C6 C7 C8 177.77(18) no
C5 C6 C7 C8 -0.1(3) no
O2 C6 C7 C11 -3.5(3) no
C5 C6 C7 C11 178.64(18) no
C6 C7 C8 C9 0.7(3) no
C11 C7 C8 C9 -178.1(2) no
C7 C8 C9 C4 -1.1(3) no
O1 C4 C9 C8 -178.5(2) no
C5 C4 C9 C8 1.0(3) no
C8 C7 C11 O3 126.2(2) no
C6 C7 C11 O3 -52.5(3) no
C8 C7 C11 C12 -53.0(3) no
C6 C7 C11 C12 128.3(2) no
O3 C11 C12 C15 175.0(2) no
C7 C11 C12 C15 -5.9(4) no
O3 C11 C12 C13 3.1(3) no
C7 C11 C12 C13 -177.76(17) no
C14 N1 C13 O4 177.57(19) no
C16 N1 C13 O4 2.7(3) no
C14 N1 C13 C12 -1.4(2) no
C16 N1 C13 C12 -176.37(17) no
C11 C12 C13 O4 -4.9(3) no
C15 C12 C13 O4 -178.60(18) no
C11 C12 C13 N1 174.08(18) no
C15 C12 C13 N1 0.4(2) no
C13 N1 C14 C15 1.8(2) no
C16 N1 C14 C15 176.78(18) no
C11 C12 C15 O5 9.5(4) no
C13 C12 C15 O5 -177.8(2) no
C11 C12 C15 C14 -172.0(2) no
C13 C12 C15 C14 0.7(2) no
N1 C14 C15 O5 177.22(19) no
N1 C14 C15 C12 -1.5(2) no
C13 N1 C16 C18 -130.9(3) no
C14 N1 C16 C18 54.8(3) no
C13 N1 C16 C17 103.3(2) no
C14 N1 C16 C17 -71.0(3) no

loop_
_cod_related_entry_id
_cod_related_entry_database
_cod_related_entry_code
1 ChemSpider 21195752
